data_4131755
loop_
_publ_author_name
'Wang, Jianguo'
'Gu, Xinggui'
'Zhang, Pengfei'
'Huang, Xiaobo'
'Zheng, Xiaoyan'
'Chen, Ming'
'Feng, Haitao'
'Kwok, Ryan T. K.'
'Lam, Jacky W. Y.'
'Tang, Ben Zhong'

_publ_section_title
;
 Ionization and Anion-\p<sup>+</sup> Interaction: A New Strategy for
 Structural Design of Aggregation-Induced Emission Luminogens.
;
_journal_issue 46
_journal_name_full 'Journal of the American Chemical Society'
_journal_page_first 16974
_journal_page_last 16979
_journal_paper_doi 10.1021/jacs.7b10150
_journal_volume 139
_journal_year 2017
_chemical_formula_sum 'C21 H16 F6 N O P'
_chemical_formula_weight 443.32
_chemical_name_common TriPO-PN
_space_group_crystal_system monoclinic
_space_group_IT_number 14
_space_group_name_Hall '-P 2yn'
_space_group_name_H-M_alt 'P 1 21/n 1'
_atom_sites_solution_hydrogens geom
_audit_creation_method SHELXL-2013
_cell_angle_alpha 90
_cell_angle_beta 96.302(3)
_cell_angle_gamma 90
_cell_formula_units_Z 4
_cell_length_a 8.5432(10)
_cell_length_b 17.447(2)
_cell_length_c 13.1073(15)
_cell_measurement_reflns_used 2236
_cell_measurement_temperature 293(2)
_cell_measurement_theta_max 45.844
_cell_measurement_theta_min 4.669
_cell_volume 1941.9(4)
_computing_cell_refinement 'Bruker SMART'
_computing_data_collection 'Bruker SMART'
_computing_data_reduction 'Bruker SHELXTL'
_computing_molecular_graphics 'Bruker SHELXTL'
_computing_publication_material 'Bruker SHELXTL'
_computing_structure_refinement 'SHELXL-2013 (Sheldrick, 2013)'
_computing_structure_solution 'Bruker SHELXTL'
_diffrn_ambient_temperature 293(2)
_diffrn_measured_fraction_theta_full 0.973
_diffrn_measured_fraction_theta_max 0.999
_diffrn_measurement_device_type 'CCD area detector'
_diffrn_measurement_method 'phi and omega scans'
_diffrn_radiation_type MoK\a
_diffrn_radiation_wavelength 0.71073
_diffrn_reflns_av_R_equivalents 0.0387
_diffrn_reflns_av_unetI/netI 0.0400
_diffrn_reflns_Laue_measured_fraction_full 0.973
_diffrn_reflns_Laue_measured_fraction_max 0.999
_diffrn_reflns_limit_h_max 10
_diffrn_reflns_limit_h_min -10
_diffrn_reflns_limit_k_max 20
_diffrn_reflns_limit_k_min -19
_diffrn_reflns_limit_l_max 12
_diffrn_reflns_limit_l_min -15
_diffrn_reflns_number 10552
_diffrn_reflns_point_group_measured_fraction_full 0.973
_diffrn_reflns_point_group_measured_fraction_max 0.999
_diffrn_reflns_theta_full 25.242
_diffrn_reflns_theta_max 24.999
_diffrn_reflns_theta_min 1.951
_exptl_absorpt_coefficient_mu 0.211
_exptl_absorpt_correction_T_max 0.7456
_exptl_absorpt_correction_T_min 0.6122
_exptl_absorpt_correction_type multi-scan
_exptl_absorpt_process_details sadabs
_exptl_crystal_colour green
_exptl_crystal_density_diffrn 1.516
_exptl_crystal_description prismatic
_exptl_crystal_F_000 904
_exptl_crystal_size_max 0.200
_exptl_crystal_size_mid 0.160
_exptl_crystal_size_min 0.120
_refine_diff_density_max 0.493
_refine_diff_density_min -0.269
_refine_diff_density_rms 0.056
_refine_ls_extinction_method none
_refine_ls_goodness_of_fit_ref 1.054
_refine_ls_hydrogen_treatment constr
_refine_ls_matrix_type full
_refine_ls_number_parameters 271
_refine_ls_number_reflns 3415
_refine_ls_number_restraints 0
_refine_ls_restrained_S_all 1.054
_refine_ls_R_factor_all 0.0865
_refine_ls_R_factor_gt 0.0657
_refine_ls_shift/su_max 0.000
_refine_ls_shift/su_mean 0.000
_refine_ls_structure_factor_coef Fsqd
_refine_ls_weighting_details 'w=1/[\s^2^(Fo^2^)+(0.0816P)^2^+1.5840P] where P=(Fo^2^+2Fc^2^)/3'
_refine_ls_weighting_scheme calc
_refine_ls_wR_factor_gt 0.1634
_refine_ls_wR_factor_ref 0.1774
_reflns_Friedel_coverage 0.000
_reflns_number_gt 2571
_reflns_number_total 3415
_reflns_threshold_expression 'I > 2\s(I)'
_cod_data_source_file ja7b10150_si_003.cif
_cod_data_source_block TriPO-PN
_cod_original_sg_symbol_H-M 'P 21/n'
_cod_database_code 4131755
_shelx_space_group_comment
; 
The symmetry employed for this shelxl refinement is uniquely defined 
by the following loop, which should always be used as a source of 
symmetry information in preference to the above space-group names. 
They are only intended as comments. 
;
_shelx_estimated_absorpt_t_min 0.959
_shelx_estimated_absorpt_t_max 0.975
_shelxl_version_number 2013-4

loop_
_space_group_symop_operation_xyz
'x, y, z'
'-x+1/2, y+1/2, -z+1/2'
'-x, -y, -z'
'x-1/2, -y-1/2, z-1/2'

loop_
_atom_site_label
_atom_site_type_symbol
_atom_site_fract_x
_atom_site_fract_y
_atom_site_fract_z
_atom_site_U_iso_or_equiv
_atom_site_adp_type
_atom_site_occupancy
_atom_site_site_symmetry_order
_atom_site_calc_flag
_atom_site_refinement_flags_posn
_atom_site_refinement_flags_adp
P1 P 0.88866(11) 0.22478(6) 0.23153(7) 0.0497(3) Uani 1 1 d . .
F1 F 0.9565(3) 0.2186(2) 0.3477(2) 0.1154(12) Uani 1 1 d . .
F2 F 0.8172(3) 0.22981(15) 0.11556(18) 0.0823(8) Uani 1 1 d . .
F3 F 1.0107(3) 0.16203(19) 0.2016(2) 0.1046(10) Uani 1 1 d . .
F4 F 0.7632(4) 0.28334(17) 0.2623(2) 0.1031(10) Uani 1 1 d . .
F5 F 0.7661(3) 0.15794(16) 0.2454(2) 0.0944(9) Uani 1 1 d . .
F6 F 1.0124(4) 0.28772(19) 0.2158(2) 0.1251(13) Uani 1 1 d . .
N1 N 0.3508(3) 0.26930(14) 0.07753(19) 0.0374(6) Uani 1 1 d . .
O1 O 0.2006(2) 0.18026(11) 0.00807(15) 0.0393(5) Uani 1 1 d . .
C1 C 0.2195(4) 0.25543(17) 0.0170(2) 0.0367(7) Uani 1 1 d . .
C2 C 0.4190(4) 0.19974(17) 0.1078(2) 0.0404(7) Uani 1 1 d . .
H2 H 0.5128 0.1929 0.1500 0.048 Uiso 1 1 calc R U
C3 C 0.3258(4) 0.14435(17) 0.0656(2) 0.0386(7) Uani 1 1 d . .
C4 C 0.3266(4) 0.06114(17) 0.0669(2) 0.0403(7) Uani 1 1 d . .
C5 C 0.4446(4) 0.02315(19) 0.1293(3) 0.0487(8) Uani 1 1 d . .
H5 H 0.5209 0.0510 0.1697 0.058 Uiso 1 1 calc R U
C6 C 0.4478(5) -0.0560(2) 0.1308(3) 0.0572(10) Uani 1 1 d . .
H6 H 0.5255 -0.0814 0.1732 0.069 Uiso 1 1 calc R U
C7 C 0.3373(5) -0.0974(2) 0.0700(3) 0.0616(11) Uani 1 1 d . .
H7 H 0.3407 -0.1506 0.0710 0.074 Uiso 1 1 calc R U
C8 C 0.2215(5) -0.0602(2) 0.0076(3) 0.0615(10) Uani 1 1 d . .
H8 H 0.1472 -0.0885 -0.0339 0.074 Uiso 1 1 calc R U
C9 C 0.2151(4) 0.01902(19) 0.0063(3) 0.0519(9) Uani 1 1 d . .
H9 H 0.1358 0.0440 -0.0354 0.062 Uiso 1 1 calc R U
C10 C 0.1008(4) 0.30520(19) -0.0357(2) 0.0412(7) Uani 1 1 d . .
C11 C -0.0349(4) 0.2709(2) -0.0824(3) 0.0578(10) Uani 1 1 d . .
H11 H -0.0463 0.2179 -0.0791 0.069 Uiso 1 1 calc R U
C12 C -0.1522(5) 0.3140(3) -0.1333(3) 0.0703(12) Uani 1 1 d . .
H12 H -0.2431 0.2904 -0.1640 0.084 Uiso 1 1 calc R U
C13 C -0.1360(5) 0.3916(3) -0.1390(3) 0.0692(12) Uani 1 1 d . .
H13 H -0.2166 0.4211 -0.1725 0.083 Uiso 1 1 calc R U
C14 C -0.0005(6) 0.4263(2) -0.0953(3) 0.0751(13) Uani 1 1 d . .
H14 H 0.0111 0.4791 -0.1005 0.090 Uiso 1 1 calc R U
C15 C 0.1184(5) 0.3833(2) -0.0438(3) 0.0618(10) Uani 1 1 d . .
H15 H 0.2101 0.4070 -0.0147 0.074 Uiso 1 1 calc R U
C16 C 0.4188(4) 0.34256(17) 0.1112(2) 0.0391(7) Uani 1 1 d . .
C17 C 0.3614(4) 0.38041(19) 0.1913(3) 0.0512(9) Uani 1 1 d . .
H17 H 0.2764 0.3609 0.2216 0.061 Uiso 1 1 calc R U
C18 C 0.4327(5) 0.4478(2) 0.2254(3) 0.0630(11) Uani 1 1 d . .
H18 H 0.3955 0.4743 0.2794 0.076 Uiso 1 1 calc R U
C19 C 0.5569(5) 0.4760(2) 0.1810(3) 0.0701(12) Uani 1 1 d . .
H19 H 0.6042 0.5216 0.2047 0.084 Uiso 1 1 calc R U
C20 C 0.6130(5) 0.4374(2) 0.1013(4) 0.0762(13) Uani 1 1 d . .
H20 H 0.6980 0.4571 0.0711 0.091 Uiso 1 1 calc R U
C21 C 0.5438(4) 0.3698(2) 0.0657(3) 0.0574(9) Uani 1 1 d . .
H21 H 0.5816 0.3432 0.0119 0.069 Uiso 1 1 calc R U

loop_
_atom_site_aniso_label
_atom_site_aniso_U_11
_atom_site_aniso_U_22
_atom_site_aniso_U_33
_atom_site_aniso_U_23
_atom_site_aniso_U_13
_atom_site_aniso_U_12
P1 0.0411(5) 0.0641(6) 0.0431(5) 0.0017(4) 0.0008(4) -0.0056(4)
F1 0.0772(19) 0.215(4) 0.0498(15) 0.0076(18) -0.0110(13) 0.009(2)
F2 0.0952(19) 0.0958(19) 0.0521(14) 0.0037(12) -0.0091(13) -0.0081(14)
F3 0.0714(17) 0.125(2) 0.116(2) -0.0237(18) 0.0049(15) 0.0257(17)
F4 0.105(2) 0.105(2) 0.099(2) -0.0144(16) 0.0087(17) 0.0387(17)
F5 0.0830(18) 0.093(2) 0.107(2) 0.0265(16) 0.0104(15) -0.0247(15)
F6 0.143(3) 0.130(3) 0.106(2) -0.0225(19) 0.030(2) -0.092(2)
N1 0.0344(13) 0.0346(14) 0.0422(15) -0.0008(11) -0.0012(11) -0.0038(11)
O1 0.0383(12) 0.0349(12) 0.0429(12) -0.0020(9) -0.0032(9) -0.0048(9)
C1 0.0399(17) 0.0348(16) 0.0353(17) 0.0001(12) 0.0036(13) -0.0042(13)
C2 0.0357(17) 0.0365(17) 0.0472(19) -0.0009(14) -0.0031(14) 0.0005(13)
C3 0.0357(16) 0.0374(17) 0.0421(17) 0.0005(13) 0.0021(13) -0.0010(13)
C4 0.0440(18) 0.0341(17) 0.0443(18) -0.0025(13) 0.0109(14) -0.0028(14)
C5 0.051(2) 0.046(2) 0.049(2) 0.0012(15) 0.0093(16) -0.0002(16)
C6 0.067(2) 0.043(2) 0.064(2) 0.0083(17) 0.0181(19) 0.0109(18)
C7 0.068(3) 0.0325(19) 0.089(3) -0.0025(18) 0.035(2) -0.0052(18)
C8 0.063(2) 0.043(2) 0.081(3) -0.0157(19) 0.017(2) -0.0149(19)
C9 0.046(2) 0.045(2) 0.064(2) -0.0081(16) 0.0060(17) -0.0068(16)
C10 0.0423(18) 0.0456(18) 0.0358(17) 0.0025(13) 0.0047(14) 0.0031(14)
C11 0.045(2) 0.062(2) 0.063(2) 0.0144(18) -0.0078(17) -0.0067(18)
C12 0.044(2) 0.090(3) 0.073(3) 0.022(2) -0.0086(19) -0.004(2)
C13 0.057(2) 0.092(3) 0.056(2) 0.010(2) -0.0033(19) 0.029(2)
C14 0.099(3) 0.052(2) 0.069(3) 0.004(2) -0.015(2) 0.026(2)
C15 0.071(3) 0.046(2) 0.063(2) -0.0010(17) -0.015(2) 0.0036(18)
C16 0.0390(17) 0.0318(16) 0.0442(18) -0.0008(13) -0.0059(14) -0.0011(13)
C17 0.054(2) 0.046(2) 0.053(2) -0.0042(16) 0.0053(16) -0.0032(16)
C18 0.083(3) 0.044(2) 0.060(2) -0.0149(17) -0.004(2) 0.005(2)
C19 0.081(3) 0.038(2) 0.087(3) -0.012(2) -0.011(2) -0.017(2)
C20 0.074(3) 0.056(2) 0.100(3) -0.003(2) 0.016(3) -0.030(2)
C21 0.057(2) 0.049(2) 0.068(2) -0.0077(17) 0.0154(18) -0.0097(18)

loop_
_atom_type_symbol
_atom_type_description
_atom_type_scat_dispersion_real
_atom_type_scat_dispersion_imag
_atom_type_scat_source
C C 0.0033 0.0016 'International Tables Vol C Tables 4.2.6.8 and 6.1.1.4'
H H 0.0000 0.0000 'International Tables Vol C Tables 4.2.6.8 and 6.1.1.4'
N N 0.0061 0.0033 'International Tables Vol C Tables 4.2.6.8 and 6.1.1.4'
O O 0.0106 0.0060 'International Tables Vol C Tables 4.2.6.8 and 6.1.1.4'
F F 0.0171 0.0103 'International Tables Vol C Tables 4.2.6.8 and 6.1.1.4'
P P 0.1023 0.0942 'International Tables Vol C Tables 4.2.6.8 and 6.1.1.4'

loop_
_geom_angle_atom_site_label_1
_geom_angle_atom_site_label_2
_geom_angle_atom_site_label_3
_geom_angle
F6 P1 F4 93.9(2)
F6 P1 F1 89.61(18)
F4 P1 F1 89.16(17)
F6 P1 F2 91.72(16)
F4 P1 F2 90.48(16)
F1 P1 F2 178.64(17)
F6 P1 F3 88.8(2)
F4 P1 F3 177.24(19)
F1 P1 F3 90.55(17)
F2 P1 F3 89.75(16)
F6 P1 F5 177.7(2)
F4 P1 F5 88.33(18)
F1 P1 F5 90.90(17)
F2 P1 F5 87.78(15)
F3 P1 F5 88.93(17)
C1 N1 C2 108.3(2)
C1 N1 C16 128.9(3)
C2 N1 C16 122.8(2)
C1 O1 C3 108.6(2)
N1 C1 O1 108.7(3)
N1 C1 C10 132.7(3)
O1 C1 C10 118.5(3)
C3 C2 N1 107.6(3)
C3 C2 H2 126.2
N1 C2 H2 126.2
C2 C3 O1 106.7(3)
C2 C3 C4 135.9(3)
O1 C3 C4 117.4(3)
C9 C4 C5 119.5(3)
C9 C4 C3 121.5(3)
C5 C4 C3 119.0(3)
C6 C5 C4 119.7(3)
C6 C5 H5 120.1
C4 C5 H5 120.1
C7 C6 C5 120.5(4)
C7 C6 H6 119.8
C5 C6 H6 119.8
C6 C7 C8 120.1(3)
C6 C7 H7 119.9
C8 C7 H7 119.9
C7 C8 C9 120.2(4)
C7 C8 H8 119.9
C9 C8 H8 119.9
C4 C9 C8 120.0(4)
C4 C9 H9 120.0
C8 C9 H9 120.0
C15 C10 C11 119.1(3)
C15 C10 C1 123.5(3)
C11 C10 C1 117.3(3)
C12 C11 C10 120.7(4)
C12 C11 H11 119.7
C10 C11 H11 119.7
C13 C12 C11 120.0(4)
C13 C12 H12 120.0
C11 C12 H12 120.0
C12 C13 C14 120.0(4)
C12 C13 H13 120.0
C14 C13 H13 120.0
C13 C14 C15 120.4(4)
C13 C14 H14 119.8
C15 C14 H14 119.8
C10 C15 C14 119.7(4)
C10 C15 H15 120.1
C14 C15 H15 120.1
C21 C16 C17 121.9(3)
C21 C16 N1 118.6(3)
C17 C16 N1 119.4(3)
C16 C17 C18 118.4(3)
C16 C17 H17 120.8
C18 C17 H17 120.8
C19 C18 C17 120.6(4)
C19 C18 H18 119.7
C17 C18 H18 119.7
C18 C19 C20 120.2(4)
C18 C19 H19 119.9
C20 C19 H19 119.9
C19 C20 C21 120.3(4)
C19 C20 H20 119.8
C21 C20 H20 119.8
C16 C21 C20 118.5(4)
C16 C21 H21 120.8
C20 C21 H21 120.8

loop_
_geom_bond_atom_site_label_1
_geom_bond_atom_site_label_2
_geom_bond_distance
P1 F6 1.553(3)
P1 F4 1.565(3)
P1 F1 1.573(3)
P1 F2 1.577(2)
P1 F3 1.591(3)
P1 F5 1.591(3)
N1 C1 1.323(4)
N1 C2 1.385(4)
N1 C16 1.453(4)
O1 C1 1.325(4)
O1 C3 1.388(4)
C1 C10 1.452(4)
C2 C3 1.333(4)
C2 H2 0.9300
C3 C4 1.452(4)
C4 C9 1.384(4)
C4 C5 1.394(5)
C5 C6 1.381(5)
C5 H5 0.9300
C6 C7 1.372(5)
C6 H6 0.9300
C7 C8 1.375(6)
C7 H7 0.9300
C8 C9 1.384(5)
C8 H8 0.9300
C9 H9 0.9300
C10 C15 1.377(5)
C10 C11 1.386(5)
C11 C12 1.367(5)
C11 H11 0.9300
C12 C13 1.365(6)
C12 H12 0.9300
C13 C14 1.374(6)
C13 H13 0.9300
C14 C15 1.378(5)
C14 H14 0.9300
C15 H15 0.9300
C16 C21 1.364(5)
C16 C17 1.375(5)
C17 C18 1.376(5)
C17 H17 0.9300
C18 C19 1.357(6)
C18 H18 0.9300
C19 C20 1.372(6)
C19 H19 0.9300
C20 C21 1.378(5)
C20 H20 0.9300
C21 H21 0.9300

loop_
_geom_hbond_atom_site_label_D
_geom_hbond_atom_site_label_H
_geom_hbond_atom_site_label_A
_geom_hbond_distance_DH
_geom_hbond_distance_HA
_geom_hbond_distance_DA
_geom_hbond_angle_DHA
_geom_hbond_site_symmetry_A
C2 H2 F5 0.93 2.45 3.377(4) 171.4 .
C17 H17 F6 0.93 2.59 3.438(5) 152.6 1_455
C21 H21 F1 0.93 2.54 3.260(5) 134.9 4_565

loop_
_geom_torsion_atom_site_label_1
_geom_torsion_atom_site_label_2
_geom_torsion_atom_site_label_3
_geom_torsion_atom_site_label_4
_geom_torsion
C2 N1 C1 O1 0.4(3)
C16 N1 C1 O1 -178.8(3)
C2 N1 C1 C10 179.3(3)
C16 N1 C1 C10 0.1(6)
C3 O1 C1 N1 0.0(3)
C3 O1 C1 C10 -179.1(3)
C1 N1 C2 C3 -0.7(4)
C16 N1 C2 C3 178.5(3)
N1 C2 C3 O1 0.7(3)
N1 C2 C3 C4 -179.1(3)
C1 O1 C3 C2 -0.5(3)
C1 O1 C3 C4 179.4(3)
C2 C3 C4 C9 -174.6(4)
O1 C3 C4 C9 5.6(5)
C2 C3 C4 C5 4.1(6)
O1 C3 C4 C5 -175.8(3)
C9 C4 C5 C6 -0.8(5)
C3 C4 C5 C6 -179.5(3)
C4 C5 C6 C7 1.1(5)
C5 C6 C7 C8 -0.5(6)
C6 C7 C8 C9 -0.5(6)
C5 C4 C9 C8 -0.2(5)
C3 C4 C9 C8 178.5(3)
C7 C8 C9 C4 0.8(6)
N1 C1 C10 C15 10.6(6)
O1 C1 C10 C15 -170.6(3)
N1 C1 C10 C11 -171.3(4)
O1 C1 C10 C11 7.5(4)
C15 C10 C11 C12 -2.0(6)
C1 C10 C11 C12 179.8(4)
C10 C11 C12 C13 0.4(7)
C11 C12 C13 C14 1.3(7)
C12 C13 C14 C15 -1.3(7)
C11 C10 C15 C14 1.9(6)
C1 C10 C15 C14 -180.0(4)
C13 C14 C15 C10 -0.3(7)
C1 N1 C16 C21 -103.0(4)
C2 N1 C16 C21 77.9(4)
C1 N1 C16 C17 80.5(4)
C2 N1 C16 C17 -98.7(4)
C21 C16 C17 C18 0.3(5)
N1 C16 C17 C18 176.8(3)
C16 C17 C18 C19 -0.1(6)
C17 C18 C19 C20 0.0(6)
C18 C19 C20 C21 -0.1(7)
C17 C16 C21 C20 -0.4(6)
N1 C16 C21 C20 -176.9(3)
C19 C20 C21 C16 0.3(7)
